data_7231626
loop_
_publ_author_name
'Yang, En-Che'
'Huang, Han-Sheng'
'Huang, Shao-Yun'
'Huang, Shi-Yi'
'Chang, Yu-Ying'
'Lee, Gene-Hsiang'
'Sheu, Hwo-Shuenn'
'Chang, Chung-Kai'

_publ_section_title
;
 A one dimensional coordination polymer composed of antiferromagnetically
 coupled disk-like [Mn7] units
;
_journal_issue 43
_journal_name_full CrystEngComm
_journal_page_first 6963
_journal_paper_doi 10.1039/C8CE01374H
_journal_volume 20
_journal_year 2018
_chemical_formula_sum 'C42 H64 Cl4 Mn7 N21 O26'
_chemical_formula_weight 1805.52
_space_group_IT_number 15
_space_group_name_Hall '-C 2yc'
_space_group_name_H-M_alt 'C 1 2/c 1'
_symmetry_cell_setting monoclinic
_symmetry_space_group_name_Hall '-C 2yc'
_symmetry_space_group_name_H-M 'C 1 2/c 1'
_atom_sites_solution_hydrogens geom
_atom_sites_solution_primary direct
_atom_sites_solution_secondary difmap
_audit_creation_method SHELXL-97
_audit_update_record
;
2016-07-28 deposited with the CCDC.
2018-10-05 downloaded from the CCDC.
;
_cell_angle_alpha 90.00
_cell_angle_beta 114.1605(11)
_cell_angle_gamma 90.00
_cell_formula_units_Z 4
_cell_length_a 20.8441(10)
_cell_length_b 16.0569(8)
_cell_length_c 23.1343(11)
_cell_measurement_reflns_used 5979
_cell_measurement_temperature 150(2)
_cell_measurement_theta_max 24.71
_cell_measurement_theta_min 2.19
_cell_volume 7064.6(6)
_computing_cell_refinement 'Bruker SAINT'
_computing_data_collection 'Bruker SMART'
_computing_data_reduction 'Bruker SAINT'
_computing_molecular_graphics 'Bruker SHELXTL'
_computing_publication_material 'Bruker SHELXTL'
_computing_structure_refinement 'SHELXL-97 (Sheldrick, 2008)'
_computing_structure_solution 'SHELXS-97 (Sheldrick, 2008)'
_diffrn_ambient_temperature 150(2)
_diffrn_measured_fraction_theta_full 0.999
_diffrn_measured_fraction_theta_max 0.999
_diffrn_measurement_device_type 'BRUKER SMART APEXCCD area detector'
_diffrn_measurement_method 'omega scans'
_diffrn_radiation_monochromator graphite
_diffrn_radiation_source 'fine-focus sealed tube'
_diffrn_radiation_type MoK\a
_diffrn_radiation_wavelength 0.71073
_diffrn_reflns_av_R_equivalents 0.0392
_diffrn_reflns_av_sigmaI/netI 0.0383
_diffrn_reflns_limit_h_max 25
_diffrn_reflns_limit_h_min -27
_diffrn_reflns_limit_k_max 20
_diffrn_reflns_limit_k_min -20
_diffrn_reflns_limit_l_max 30
_diffrn_reflns_limit_l_min -29
_diffrn_reflns_number 26970
_diffrn_reflns_theta_full 27.50
_diffrn_reflns_theta_max 27.50
_diffrn_reflns_theta_min 1.66
_exptl_absorpt_coefficient_mu 1.451
_exptl_absorpt_correction_T_max 0.7130
_exptl_absorpt_correction_T_min 0.6538
_exptl_absorpt_correction_type multi-scan
_exptl_absorpt_process_details 'SADABS (BRUKER, 2001)'
_exptl_crystal_colour red-brown
_exptl_crystal_density_diffrn 1.698
_exptl_crystal_density_meas ?
_exptl_crystal_density_method 'not measured'
_exptl_crystal_description block
_exptl_crystal_F_000 3656
_exptl_crystal_size_max 0.32
_exptl_crystal_size_mid 0.25
_exptl_crystal_size_min 0.25
_refine_diff_density_max 0.934
_refine_diff_density_min -0.731
_refine_diff_density_rms 0.112
_refine_ls_extinction_method none
_refine_ls_goodness_of_fit_ref 1.038
_refine_ls_hydrogen_treatment constr
_refine_ls_matrix_type full
_refine_ls_number_parameters 472
_refine_ls_number_reflns 8104
_refine_ls_number_restraints 134
_refine_ls_restrained_S_all 1.037
_refine_ls_R_factor_all 0.0664
_refine_ls_R_factor_gt 0.0527
_refine_ls_shift/su_max 0.009
_refine_ls_shift/su_mean 0.000
_refine_ls_structure_factor_coef Fsqd
_refine_ls_weighting_details 'calc w=1/[\s^2^(Fo^2^)+(0.0797P)^2^+22.4669P] where P=(Fo^2^+2Fc^2^)/3'
_refine_ls_weighting_scheme calc
_refine_ls_wR_factor_gt 0.1438
_refine_ls_wR_factor_ref 0.1529
_reflns_number_gt 6560
_reflns_number_total 8104
_reflns_threshold_expression >2sigma(I)
_cod_data_source_file c8ce01374h2.cif
_cod_data_source_block ic17368
_cod_depositor_comments
;
The following automatic conversions were performed:

'_symmetry_cell_setting' value 'Monoclinic' changed to 'monoclinic'
according to
/home/data/users/saulius/crontab/automatic-downloads/rss-feeds/RSC/lib/dictionaries/cif_core.dic
dictionary named 'cif_core.dic' version 2.4.2 from 2011-04-26.

'_exptl_crystal_density_meas' value 'not_measured' was changed to '?'
- the value is perceived as not measured.

Automatic conversion script
Id: cif_fix_values 4973 2017-02-22 13:04:09Z antanas 

 Adding full bibliography for 7231626.cif.
;
_cod_original_sg_symbol_H-M C2/c
_cod_database_code 7231626

loop_
_symmetry_equiv_pos_as_xyz
'x, y, z'
'-x, y, -z+1/2'
'x+1/2, y+1/2, z'
'-x+1/2, y+1/2, -z+1/2'
'-x, -y, -z'
'x, -y, z-1/2'
'-x+1/2, -y+1/2, -z'
'x+1/2, -y+1/2, z-1/2'

loop_
_atom_site_label
_atom_site_type_symbol
_atom_site_fract_x
_atom_site_fract_y
_atom_site_fract_z
_atom_site_U_iso_or_equiv
_atom_site_adp_type
_atom_site_occupancy
_atom_site_symmetry_multiplicity
_atom_site_calc_flag
_atom_site_refinement_flags
_atom_site_disorder_assembly
_atom_site_disorder_group
Mn1 Mn 0.2500 0.7500 0.0000 0.01904(15) Uani 1 2 d S . .
Mn2 Mn 0.22228(3) 0.54424(3) -0.03602(3) 0.02702(14) Uani 1 1 d . . .
Mn3 Mn 0.31864(3) 0.60237(3) 0.10816(2) 0.02752(14) Uani 1 1 d . . .
Mn4 Mn 0.35318(3) 0.80562(3) 0.14375(2) 0.02727(14) Uani 1 1 d . . .
Cl1 Cl 0.3153(3) 0.4424(4) 0.1997(3) 0.0582(10) Uani 0.559(4) 1 d PU A 1
Cl1' Cl 0.2944(4) 0.4530(5) 0.2059(4) 0.0582(10) Uani 0.441(4) 1 d PU A 2
O1 O 0.34195(12) 0.72146(15) 0.06453(10) 0.0230(5) Uani 1 1 d . A .
O2 O 0.25494(12) 0.67240(15) -0.06360(11) 0.0263(5) Uani 1 1 d . . .
O3 O 0.30275(13) 0.51570(16) 0.03540(13) 0.0330(6) Uani 1 1 d . A .
O4 O 0.21678(12) 0.63416(16) 0.03025(11) 0.0267(5) Uani 1 1 d . A .
O5 O 0.14222(13) 0.57552(17) -0.10766(12) 0.0329(6) Uani 1 1 d . . .
O6 O 0.2998(4) 0.5232(4) 0.1764(3) 0.0648(14) Uani 0.559(4) 1 d PU A 1
O7 O 0.2580(6) 0.3874(6) 0.1629(5) 0.080(2) Uani 0.559(4) 1 d PU A 1
O8 O 0.3282(7) 0.4374(10) 0.2622(5) 0.127(3) Uani 0.559(4) 1 d PU A 1
O9 O 0.3783(6) 0.4185(6) 0.1889(6) 0.112(2) Uani 0.559(4) 1 d PU A 1
O6' O 0.3019(6) 0.4816(5) 0.1500(4) 0.0648(14) Uani 0.441(4) 1 d PU A 2
O7' O 0.2734(8) 0.3716(7) 0.1980(6) 0.080(2) Uani 0.441(4) 1 d PU A 2
O8' O 0.3662(9) 0.4444(14) 0.2590(7) 0.127(3) Uani 0.441(4) 1 d PU A 2
O9' O 0.2475(8) 0.5037(7) 0.2176(7) 0.112(2) Uani 0.441(4) 1 d PU A 2
N1 N 0.20595(17) 0.41313(19) -0.06378(15) 0.0323(7) Uani 1 1 d . . .
N2 N 0.29757(17) 0.51401(19) -0.08335(16) 0.0322(7) Uani 1 1 d . . .
N3 N 0.13326(16) 0.4942(2) -0.00896(15) 0.0324(7) Uani 1 1 d . . .
N4 N 0.30956(18) 0.6959(2) 0.17114(14) 0.0356(7) Uani 1 1 d . A .
N5 N 0.2897(2) 0.6928(2) 0.21319(16) 0.0398(8) Uani 1 1 d . . .
N6 N 0.2721(3) 0.6915(3) 0.2533(2) 0.0665(13) Uani 1 1 d . A .
N7 N 0.46587(17) 0.7865(2) 0.19478(16) 0.0405(8) Uani 1 1 d . A .
N8 N 0.5000 0.7871(3) 0.2500 0.0308(9) Uani 1 2 d S . .
N9 N 0.43287(18) 0.5862(2) 0.14941(17) 0.0412(8) Uani 1 1 d . A .
N10 N 0.3581(2) 0.8620(2) 0.23400(16) 0.0449(9) Uani 1 1 d . A .
C1 C 0.2326(2) 0.3818(2) -0.10302(19) 0.0350(8) Uani 1 1 d . . .
C2 C 0.2236(3) 0.2993(3) -0.1214(2) 0.0435(10) Uani 1 1 d . . .
H2 H 0.2436 0.2777 -0.1485 0.052 Uiso 1 1 calc R . .
C3 C 0.1849(3) 0.2492(3) -0.0991(2) 0.0488(11) Uani 1 1 d . . .
H3 H 0.1774 0.1923 -0.1114 0.059 Uiso 1 1 calc R . .
C4 C 0.1571(3) 0.2814(3) -0.0593(2) 0.0437(10) Uani 1 1 d . . .
H4 H 0.1301 0.2475 -0.0440 0.052 Uiso 1 1 calc R . .
C5 C 0.1692(2) 0.3640(2) -0.04206(18) 0.0341(8) Uani 1 1 d . . .
C6 C 0.2688(2) 0.4440(2) -0.1280(2) 0.0418(10) Uani 1 1 d . . .
H6A H 0.3075 0.4161 -0.1349 0.050 Uiso 1 1 calc R . .
H6B H 0.2349 0.4656 -0.1693 0.050 Uiso 1 1 calc R . .
C7 C 0.3074(2) 0.5876(2) -0.11764(19) 0.0321(8) Uani 1 1 d . . .
H7A H 0.2669 0.5924 -0.1593 0.038 Uiso 1 1 calc R . .
H7B H 0.3504 0.5802 -0.1253 0.038 Uiso 1 1 calc R . .
C8 C 0.31363(19) 0.6662(2) -0.08043(19) 0.0309(8) Uani 1 1 d . . .
H8A H 0.3580 0.6654 -0.0417 0.037 Uiso 1 1 calc R . .
H8B H 0.3146 0.7150 -0.1062 0.037 Uiso 1 1 calc R . .
C9 C 0.3652(2) 0.4925(3) -0.0294(2) 0.0401(9) Uani 1 1 d . A .
H9A H 0.3956 0.5425 -0.0165 0.048 Uiso 1 1 calc R . .
H9B H 0.3900 0.4493 -0.0430 0.048 Uiso 1 1 calc R . .
C10 C 0.3518(2) 0.4607(2) 0.0260(2) 0.0361(9) Uani 1 1 d . . .
H10A H 0.3324 0.4036 0.0173 0.043 Uiso 1 1 calc R A .
H10B H 0.3964 0.4592 0.0645 0.043 Uiso 1 1 calc R . .
C11 C 0.1446(2) 0.4042(2) 0.0043(2) 0.0379(9) Uani 1 1 d . . .
H11A H 0.1002 0.3779 0.0008 0.046 Uiso 1 1 calc R . .
H11B H 0.1803 0.3958 0.0481 0.046 Uiso 1 1 calc R . .
C12 C 0.1364(2) 0.5405(2) 0.04706(19) 0.0336(8) Uani 1 1 d . A .
H12A H 0.1725 0.5155 0.0859 0.040 Uiso 1 1 calc R . .
H12B H 0.0904 0.5372 0.0500 0.040 Uiso 1 1 calc R . .
C13 C 0.1545(2) 0.6301(2) 0.04187(19) 0.0332(8) Uani 1 1 d . . .
H13A H 0.1151 0.6574 0.0068 0.040 Uiso 1 1 calc R A .
H13B H 0.1623 0.6598 0.0816 0.040 Uiso 1 1 calc R . .
C14 C 0.0672(2) 0.5128(3) -0.0647(2) 0.0405(9) Uani 1 1 d . . .
H14A H 0.0458 0.5641 -0.0567 0.049 Uiso 1 1 calc R . .
H14B H 0.0335 0.4665 -0.0715 0.049 Uiso 1 1 calc R . .
C15 C 0.0812(2) 0.5245(3) -0.12393(19) 0.0385(9) Uani 1 1 d . . .
H15A H 0.0890 0.4698 -0.1397 0.046 Uiso 1 1 calc R . .
H15B H 0.0403 0.5515 -0.1577 0.046 Uiso 1 1 calc R . .
C16 C 0.4910(2) 0.5968(3) 0.1641(2) 0.0458(10) Uani 1 1 d . . .
C17 C 0.5665(3) 0.6138(5) 0.1838(3) 0.0719(17) Uani 1 1 d . A .
H17A H 0.5722 0.6646 0.1628 0.108 Uiso 1 1 calc R . .
H17B H 0.5884 0.5668 0.1717 0.108 Uiso 1 1 calc R . .
H17C H 0.5889 0.6214 0.2298 0.108 Uiso 1 1 calc R . .
C18 C 0.3746(2) 0.8664(3) 0.2867(2) 0.0415(9) Uani 1 1 d . . .
C19 C 0.3976(3) 0.8702(4) 0.3552(2) 0.0659(15) Uani 1 1 d . A .
H19A H 0.4430 0.8419 0.3759 0.099 Uiso 1 1 calc R . .
H19B H 0.3627 0.8429 0.3670 0.099 Uiso 1 1 calc R . .
H19C H 0.4026 0.9286 0.3687 0.099 Uiso 1 1 calc R . .
Cl2 Cl 0.01188(5) 0.21568(7) 0.01124(5) 0.0404(2) Uani 1 1 d . . .
O10 O -0.02591(17) 0.2115(3) 0.05005(17) 0.0719(12) Uani 1 1 d . . .
O11 O -0.0036(2) 0.2922(3) -0.0222(2) 0.0844(15) Uani 1 1 d . . .
O12 O 0.08564(15) 0.2097(2) 0.04882(17) 0.0534(8) Uani 1 1 d . . .
O13 O -0.0102(2) 0.1508(3) -0.0341(2) 0.0944(16) Uani 1 1 d . . .
N11 N 0.5824(7) 0.0796(8) 0.1873(8) 0.219(6) Uani 1 1 d . . .
C20 C 0.5836(7) 0.1471(8) 0.1930(6) 0.149(5) Uani 1 1 d . . .
C21 C 0.5817(7) 0.2337(7) 0.1958(5) 0.159(4) Uani 1 1 d U . .
H21A H 0.5673 0.2568 0.1531 0.239 Uiso 1 1 calc R . .
H21B H 0.6284 0.2547 0.2231 0.239 Uiso 1 1 calc R . .
H21C H 0.5478 0.2506 0.2131 0.239 Uiso 1 1 calc R . .

loop_
_atom_site_aniso_label
_atom_site_aniso_U_11
_atom_site_aniso_U_22
_atom_site_aniso_U_33
_atom_site_aniso_U_23
_atom_site_aniso_U_13
_atom_site_aniso_U_12
Mn1 0.0167(3) 0.0247(3) 0.0159(3) 0.0008(3) 0.0068(3) 0.0012(3)
Mn2 0.0221(3) 0.0262(3) 0.0328(3) -0.0030(2) 0.0113(2) -0.0019(2)
Mn3 0.0261(3) 0.0336(3) 0.0223(3) 0.0051(2) 0.0093(2) 0.0034(2)
Mn4 0.0246(3) 0.0367(3) 0.0179(3) -0.0005(2) 0.0059(2) -0.0010(2)
Cl1 0.089(3) 0.0413(16) 0.0443(14) 0.0016(11) 0.0270(16) -0.0113(18)
Cl1' 0.089(3) 0.0413(16) 0.0443(14) 0.0016(11) 0.0270(16) -0.0113(18)
O1 0.0201(11) 0.0294(12) 0.0189(11) 0.0022(9) 0.0075(9) 0.0009(9)
O2 0.0199(11) 0.0323(13) 0.0290(13) 0.0025(10) 0.0125(10) 0.0000(9)
O3 0.0286(13) 0.0311(13) 0.0373(14) -0.0031(11) 0.0115(11) 0.0052(10)
O4 0.0206(11) 0.0373(13) 0.0253(12) -0.0014(10) 0.0126(10) 0.0001(10)
O5 0.0249(13) 0.0372(14) 0.0344(14) 0.0005(11) 0.0100(11) -0.0083(11)
O6 0.110(4) 0.047(3) 0.051(3) 0.004(2) 0.046(3) -0.007(3)
O7 0.105(5) 0.045(3) 0.098(6) -0.009(4) 0.051(6) -0.016(4)
O8 0.123(7) 0.192(8) 0.050(3) 0.022(4) 0.021(4) -0.032(7)
O9 0.146(6) 0.071(4) 0.158(7) -0.009(4) 0.104(6) 0.000(4)
O6' 0.110(4) 0.047(3) 0.051(3) 0.004(2) 0.046(3) -0.007(3)
O7' 0.105(5) 0.045(3) 0.098(6) -0.009(4) 0.051(6) -0.016(4)
O8' 0.123(7) 0.192(8) 0.050(3) 0.022(4) 0.021(4) -0.032(7)
O9' 0.146(6) 0.071(4) 0.158(7) -0.009(4) 0.104(6) 0.000(4)
N1 0.0354(17) 0.0336(16) 0.0323(17) -0.0051(13) 0.0184(14) -0.0062(13)
N2 0.0326(17) 0.0273(15) 0.0424(18) 0.0006(13) 0.0213(15) -0.0015(12)
N3 0.0302(16) 0.0350(16) 0.0336(17) -0.0037(13) 0.0147(14) -0.0040(13)
N4 0.0385(18) 0.050(2) 0.0215(15) 0.0039(14) 0.0161(14) 0.0012(15)
N5 0.049(2) 0.0415(19) 0.0369(19) 0.0047(15) 0.0259(17) 0.0048(16)
N6 0.106(4) 0.060(3) 0.066(3) 0.004(2) 0.069(3) 0.003(3)
N7 0.0264(16) 0.059(2) 0.0274(18) -0.0039(15) 0.0018(14) 0.0006(15)
N8 0.024(2) 0.032(2) 0.034(3) 0.000 0.010(2) 0.000
N9 0.0280(18) 0.045(2) 0.044(2) 0.0050(16) 0.0082(15) 0.0044(15)
N10 0.045(2) 0.060(2) 0.0272(18) -0.0091(16) 0.0127(15) -0.0012(18)
C1 0.044(2) 0.0293(18) 0.039(2) -0.0039(15) 0.0237(18) -0.0073(16)
C2 0.058(3) 0.036(2) 0.050(3) -0.0069(18) 0.035(2) -0.0061(19)
C3 0.074(3) 0.0273(19) 0.057(3) -0.0092(19) 0.039(3) -0.013(2)
C4 0.060(3) 0.033(2) 0.051(3) -0.0040(18) 0.037(2) -0.0112(19)
C5 0.039(2) 0.0319(19) 0.035(2) -0.0029(15) 0.0190(17) -0.0074(16)
C6 0.056(3) 0.034(2) 0.052(3) -0.0097(18) 0.039(2) -0.0119(18)
C7 0.0315(19) 0.0306(18) 0.041(2) 0.0009(15) 0.0212(17) -0.0021(15)
C8 0.0274(18) 0.0310(18) 0.041(2) 0.0022(15) 0.0207(16) -0.0008(14)
C9 0.032(2) 0.037(2) 0.056(3) 0.0070(19) 0.0221(19) 0.0098(16)
C10 0.034(2) 0.0306(19) 0.044(2) 0.0019(16) 0.0156(18) 0.0081(16)
C11 0.046(2) 0.035(2) 0.042(2) -0.0023(17) 0.0274(19) -0.0071(17)
C12 0.0321(19) 0.039(2) 0.037(2) -0.0057(16) 0.0217(17) -0.0033(16)
C13 0.0286(18) 0.039(2) 0.040(2) -0.0037(16) 0.0224(17) 0.0009(15)
C14 0.0255(19) 0.055(3) 0.040(2) -0.0016(19) 0.0121(17) -0.0074(17)
C15 0.0281(19) 0.045(2) 0.037(2) -0.0028(17) 0.0084(16) -0.0116(17)
C16 0.040(2) 0.060(3) 0.033(2) 0.0069(19) 0.0103(19) 0.009(2)
C17 0.036(3) 0.117(5) 0.058(3) 0.005(3) 0.014(2) 0.002(3)
C18 0.041(2) 0.046(2) 0.039(2) -0.0061(18) 0.0169(19) -0.0027(18)
C19 0.067(3) 0.096(4) 0.031(2) -0.008(3) 0.017(2) -0.003(3)
Cl2 0.0260(5) 0.0478(6) 0.0517(6) 0.0017(5) 0.0202(4) 0.0003(4)
O10 0.0306(16) 0.142(4) 0.050(2) 0.027(2) 0.0232(15) 0.012(2)
O11 0.049(2) 0.089(3) 0.123(4) 0.055(3) 0.043(2) 0.021(2)
O12 0.0248(15) 0.062(2) 0.073(2) 0.0026(17) 0.0191(15) 0.0058(14)
O13 0.059(3) 0.104(4) 0.111(4) -0.052(3) 0.025(3) -0.006(2)
N11 0.169(11) 0.149(10) 0.288(17) -0.023(11) 0.044(11) -0.060(9)
C20 0.142(10) 0.126(9) 0.156(10) -0.056(8) 0.037(8) -0.051(8)
C21 0.186(9) 0.146(8) 0.129(7) -0.009(6) 0.047(6) -0.011(7)

loop_
_atom_type_symbol
_atom_type_description
_atom_type_scat_dispersion_real
_atom_type_scat_dispersion_imag
_atom_type_scat_source
C C 0.0033 0.0016 'International Tables Vol C Tables 4.2.6.8 and 6.1.1.4'
H H 0.0000 0.0000 'International Tables Vol C Tables 4.2.6.8 and 6.1.1.4'
N N 0.0061 0.0033 'International Tables Vol C Tables 4.2.6.8 and 6.1.1.4'
O O 0.0106 0.0060 'International Tables Vol C Tables 4.2.6.8 and 6.1.1.4'
Cl Cl 0.1484 0.1585 'International Tables Vol C Tables 4.2.6.8 and 6.1.1.4'
Mn Mn 0.3368 0.7283 'International Tables Vol C Tables 4.2.6.8 and 6.1.1.4'

loop_
_geom_angle_atom_site_label_1
_geom_angle_atom_site_label_2
_geom_angle_atom_site_label_3
_geom_angle
_geom_angle_site_symmetry_1
_geom_angle_site_symmetry_3
O1 Mn1 O1 179.998(1) . 7_565
O1 Mn1 O2 84.93(10) . 7_565
O1 Mn1 O2 95.07(10) 7_565 7_565
O1 Mn1 O2 95.07(10) . .
O1 Mn1 O2 84.93(10) 7_565 .
O2 Mn1 O2 180.0 7_565 .
O1 Mn1 O4 84.02(9) . .
O1 Mn1 O4 95.98(9) 7_565 .
O2 Mn1 O4 100.29(9) 7_565 .
O2 Mn1 O4 79.71(9) . .
O1 Mn1 O4 95.98(9) . 7_565
O1 Mn1 O4 84.02(9) 7_565 7_565
O2 Mn1 O4 79.71(9) 7_565 7_565
O2 Mn1 O4 100.29(9) . 7_565
O4 Mn1 O4 180.0 . 7_565
O3 Mn2 O5 178.64(12) . .
O3 Mn2 O4 79.87(10) . .
O5 Mn2 O4 99.38(11) . .
O3 Mn2 N1 89.95(12) . .
O5 Mn2 N1 91.32(12) . .
O4 Mn2 N1 144.23(11) . .
O3 Mn2 N2 80.14(12) . .
O5 Mn2 N2 99.74(12) . .
O4 Mn2 N2 136.76(10) . .
N1 Mn2 N2 73.25(11) . .
O3 Mn2 N3 101.74(12) . .
O5 Mn2 N3 79.13(11) . .
O4 Mn2 N3 76.02(10) . .
N1 Mn2 N3 72.65(11) . .
N2 Mn2 N3 145.84(11) . .
O3 Mn2 O2 101.61(10) . .
O5 Mn2 O2 77.07(10) . .
O4 Mn2 O2 73.07(9) . .
N1 Mn2 O2 142.68(10) . .
N2 Mn2 O2 74.00(10) . .
N3 Mn2 O2 136.87(10) . .
O3 Mn3 N4 166.92(12) . .
O3 Mn3 O6 100.2(2) . .
N4 Mn3 O6 79.9(2) . .
O3 Mn3 N9 93.29(12) . .
N4 Mn3 N9 99.72(13) . .
O6 Mn3 N9 95.8(2) . .
O3 Mn3 O4 73.50(9) . .
N4 Mn3 O4 93.99(11) . .
O6 Mn3 O4 109.1(2) . .
N9 Mn3 O4 153.34(12) . .
O3 Mn3 O6' 76.9(2) . .
N4 Mn3 O6' 103.7(2) . .
O6 Mn3 O6' 23.8(2) . .
N9 Mn3 O6' 92.4(3) . .
O4 Mn3 O6' 106.4(3) . .
O3 Mn3 O1 101.00(10) . .
N4 Mn3 O1 79.08(10) . .
O6 Mn3 O1 158.72(19) . .
N9 Mn3 O1 84.40(11) . .
O4 Mn3 O1 75.85(9) . .
O6' Mn3 O1 176.1(3) . .
O5 Mn4 N7 97.39(12) 7_565 .
O5 Mn4 N4 159.54(12) 7_565 .
N7 Mn4 N4 102.32(14) . .
O5 Mn4 O1 103.44(10) 7_565 .
N7 Mn4 O1 95.06(11) . .
N4 Mn4 O1 80.36(10) . .
O5 Mn4 N10 90.65(13) 7_565 .
N7 Mn4 N10 85.62(13) . .
N4 Mn4 N10 85.49(13) . .
O1 Mn4 N10 165.65(12) . .
O5 Mn4 O2 74.19(9) 7_565 7_565
N7 Mn4 O2 161.65(11) . 7_565
N4 Mn4 O2 88.33(11) . 7_565
O1 Mn4 O2 71.77(9) . 7_565
N10 Mn4 O2 110.36(12) . 7_565
O8 Cl1 O6 112.3(9) . .
O8 Cl1 O7 110.1(8) . .
O6 Cl1 O7 109.7(7) . .
O8 Cl1 O9 111.0(9) . .
O6 Cl1 O9 105.1(6) . .
O7 Cl1 O9 108.5(7) . .
O7' Cl1' O9' 112.1(10) . .
O7' Cl1' O6' 109.4(8) . .
O9' Cl1' O6' 109.5(9) . .
O7' Cl1' O8' 100.2(11) . .
O9' Cl1' O8' 116.2(11) . .
O6' Cl1' O8' 109.0(9) . .
Mn1 O1 Mn4 103.26(10) . .
Mn1 O1 Mn3 102.35(10) . .
Mn4 O1 Mn3 96.54(9) . .
C8 O2 Mn1 124.1(2) . .
C8 O2 Mn4 117.3(2) . 7_565
Mn1 O2 Mn4 99.98(10) . 7_565
C8 O2 Mn2 113.0(2) . .
Mn1 O2 Mn2 104.11(10) . .
Mn4 O2 Mn2 93.26(9) 7_565 .
C10 O3 Mn2 117.1(2) . .
C10 O3 Mn3 129.8(2) . .
Mn2 O3 Mn3 109.64(12) . .
C13 O4 Mn2 114.9(2) . .
C13 O4 Mn1 121.8(2) . .
Mn2 O4 Mn1 103.09(10) . .
C13 O4 Mn3 118.6(2) . .
Mn2 O4 Mn3 96.49(9) . .
Mn1 O4 Mn3 97.62(9) . .
C15 O5 Mn2 117.0(2) . .
C15 O5 Mn4 126.7(2) . 7_565
Mn2 O5 Mn4 115.18(12) . 7_565
Cl1 O6 Mn3 137.7(5) . .
Cl1' O6' Mn3 138.7(6) . .
C5 N1 C1 119.6(3) . .
C5 N1 Mn2 120.2(2) . .
C1 N1 Mn2 120.2(2) . .
C6 N2 C7 109.8(3) . .
C6 N2 C9 112.5(3) . .
C7 N2 C9 110.0(3) . .
C6 N2 Mn2 109.4(2) . .
C7 N2 Mn2 110.9(2) . .
C9 N2 Mn2 104.2(2) . .
C12 N3 C11 111.4(3) . .
C12 N3 C14 110.9(3) . .
C11 N3 C14 113.0(3) . .
C12 N3 Mn2 108.0(2) . .
C11 N3 Mn2 108.4(2) . .
C14 N3 Mn2 104.8(2) . .
N5 N4 Mn3 132.3(3) . .
N5 N4 Mn4 125.9(3) . .
Mn3 N4 Mn4 101.72(12) . .
N6 N5 N4 178.4(5) . .
N8 N7 Mn4 128.7(2) . .
N7 N8 N7 179.2(6) . 2_655
C16 N9 Mn3 162.9(4) . .
C18 N10 Mn4 155.9(4) . .
N1 C1 C2 121.8(4) . .
N1 C1 C6 115.0(3) . .
C2 C1 C6 123.1(4) . .
C1 C2 C3 118.2(4) . .
C4 C3 C2 120.1(4) . .
C3 C4 C5 118.7(4) . .
N1 C5 C4 121.7(4) . .
N1 C5 C11 115.4(3) . .
C4 C5 C11 122.9(3) . .
N2 C6 C1 111.2(3) . .
N2 C7 C8 111.2(3) . .
O2 C8 C7 109.3(3) . .
N2 C9 C10 110.4(3) . .
O3 C10 C9 108.2(3) . .
N3 C11 C5 110.0(3) . .
N3 C12 C13 109.6(3) . .
O4 C13 C12 109.6(3) . .
N3 C14 C15 110.9(3) . .
O5 C15 C14 108.1(3) . .
N9 C16 C17 177.9(6) . .
N10 C18 C19 178.3(5) . .
O13 Cl2 O11 107.5(3) . .
O13 Cl2 O10 109.7(3) . .
O11 Cl2 O10 109.0(3) . .
O13 Cl2 O12 110.2(2) . .
O11 Cl2 O12 109.8(2) . .
O10 Cl2 O12 110.5(2) . .
N11 C20 C21 175.9(17) . .

loop_
_geom_bond_atom_site_label_1
_geom_bond_atom_site_label_2
_geom_bond_distance
_geom_bond_site_symmetry_2
Mn1 O1 1.942(2) .
Mn1 O1 1.942(2) 7_565
Mn1 O2 1.963(2) 7_565
Mn1 O2 1.963(2) .
Mn1 O4 2.197(2) .
Mn1 O4 2.197(2) 7_565
Mn2 O3 1.867(3) .
Mn2 O5 1.876(3) .
Mn2 O4 2.143(2) .
Mn2 N1 2.187(3) .
Mn2 N2 2.303(3) .
Mn2 N3 2.330(3) .
Mn2 O2 2.337(2) .
Mn3 O3 2.103(3) .
Mn3 N4 2.154(3) .
Mn3 O6 2.185(6) .
Mn3 N9 2.188(3) .
Mn3 O4 2.210(2) .
Mn3 O6' 2.257(8) .
Mn3 O1 2.305(2) .
Mn4 O5 2.101(3) 7_565
Mn4 N7 2.176(3) .
Mn4 N4 2.192(3) .
Mn4 O1 2.211(2) .
Mn4 N10 2.239(3) .
Mn4 O2 2.285(2) 7_565
Cl1 O8 1.362(13) .
Cl1 O6 1.390(9) .
Cl1 O7 1.450(12) .
Cl1 O9 1.483(11) .
Cl1' O7' 1.367(14) .
Cl1' O9' 1.381(13) .
Cl1' O6' 1.441(11) .
Cl1' O8' 1.505(19) .
O2 C8 1.431(4) .
O2 Mn4 2.285(2) 7_565
O3 C10 1.434(4) .
O4 C13 1.430(4) .
O5 C15 1.427(4) .
O5 Mn4 2.101(3) 7_565
N1 C5 1.333(5) .
N1 C1 1.342(5) .
N2 C6 1.477(5) .
N2 C7 1.484(5) .
N2 C9 1.491(5) .
N3 C12 1.471(5) .
N3 C11 1.476(5) .
N3 C14 1.481(5) .
N4 N5 1.204(4) .
N5 N6 1.130(5) .
N7 N8 1.181(3) .
N8 N7 1.181(3) 2_655
N9 C16 1.129(6) .
N10 C18 1.126(5) .
C1 C2 1.379(5) .
C1 C6 1.502(5) .
C2 C3 1.380(6) .
C3 C4 1.373(6) .
C4 C5 1.378(5) .
C5 C11 1.512(5) .
C7 C8 1.502(5) .
C9 C10 1.508(6) .
C12 C13 1.505(5) .
C14 C15 1.524(6) .
C16 C17 1.474(7) .
C18 C19 1.456(6) .
Cl2 O13 1.415(4) .
Cl2 O11 1.417(4) .
Cl2 O10 1.418(3) .
Cl2 O12 1.426(3) .
N11 C20 1.091(14) .
C20 C21 1.393(15) .
